data_1504491
loop_
_publ_author_name
'Dang, Anh-Thu'
'Miller, David O.'
'Dawe, Louise N.'
'Bodwell, Graham J.'

_publ_section_title
;
 Electron-deficient dienes. 5. An inverse-electron-demand Diels-Alder
 approach to 2-substituted 4-methoxyxanthones and 3,4-dimethoxyxanthones.
;
_journal_issue 2
_journal_name_full 'Organic letters'
_journal_page_first 233
_journal_page_last 236
_journal_paper_doi 10.1021/ol702614b
_journal_volume 10
_journal_year 2008
_chemical_formula_sum 'C22 H20 O7 S'
_chemical_formula_weight 428.44
_chemical_name_systematic
; 
 ? 
;
_space_group_IT_number 2
_symmetry_cell_setting triclinic
_symmetry_Int_Tables_number 2
_symmetry_space_group_name_Hall '-P 1'
_symmetry_space_group_name_H-M 'P -1'
_atom_sites_solution_hydrogens geom
_atom_sites_solution_primary direct
_atom_sites_solution_secondary difmap
_audit_creation_method SHELXL-97
_cell_angle_alpha 87.802(9)
_cell_angle_beta 71.462(8)
_cell_angle_gamma 86.140(10)
_cell_formula_units_Z 2
_cell_length_a 9.2279(17)
_cell_length_b 9.907(2)
_cell_length_c 11.199(2)
_cell_measurement_reflns_used 3630
_cell_measurement_temperature 113(2)
_cell_measurement_theta_max 30.7403
_cell_measurement_theta_min 1.9182
_cell_volume 968.3(3)
_computing_cell_refinement 'CrystalClear (Rigaku/MSC Inc., 2005)'
_computing_data_collection 'CrystalClear (Rigaku/MSC Inc., 2005)'
_computing_data_reduction 'CrystalClear (Rigaku/MSC Inc., 2005)'
_computing_molecular_graphics 'CrystalStructure3.7.0(Rigaku/MSC Inc.,2005)'
_computing_publication_material 'CrystalStructure3.7.0(Rigaku/MSC Inc.,2005)'
_computing_structure_refinement 'SHELXL-97 (Sheldrick, 1997)'
_computing_structure_solution 'SHELXS-97 (Sheldrick, 1990)'
_diffrn_ambient_temperature 113(2)
_diffrn_detector_area_resol_mean 14.63
_diffrn_measured_fraction_theta_full 0.997
_diffrn_measured_fraction_theta_max 0.997
_diffrn_measurement_device_type 'Rigaku Saturn'
_diffrn_measurement_method \w
_diffrn_radiation_monochromator graphite
_diffrn_radiation_source 'fine-focus sealed tube'
_diffrn_radiation_type MoK\a
_diffrn_radiation_wavelength 0.71070
_diffrn_reflns_av_R_equivalents 0.0360
_diffrn_reflns_av_sigmaI/netI 0.0376
_diffrn_reflns_limit_h_max 11
_diffrn_reflns_limit_h_min -11
_diffrn_reflns_limit_k_max 12
_diffrn_reflns_limit_k_min -12
_diffrn_reflns_limit_l_max 14
_diffrn_reflns_limit_l_min -14
_diffrn_reflns_number 13802
_diffrn_reflns_theta_full 27.50
_diffrn_reflns_theta_max 27.50
_diffrn_reflns_theta_min 2.51
_exptl_absorpt_coefficient_mu 0.212
_exptl_absorpt_correction_T_max 0.9850
_exptl_absorpt_correction_T_min 0.9115
_exptl_absorpt_correction_type numerical
_exptl_crystal_colour Yellow
_exptl_crystal_density_diffrn 1.469
_exptl_crystal_density_method 'not measured'
_exptl_crystal_description Prism
_exptl_crystal_F_000 448
_exptl_crystal_size_max 0.58
_exptl_crystal_size_mid 0.49
_exptl_crystal_size_min 0.10
_refine_diff_density_max 0.320
_refine_diff_density_min -0.481
_refine_diff_density_rms 0.060
_refine_ls_extinction_coef 0.0006(16)
_refine_ls_extinction_expression Fc^*^=kFc[1+0.001xFc^2^\l^3^/sin(2\q)]^-1/4^
_refine_ls_extinction_method SHELXL
_refine_ls_goodness_of_fit_ref 1.107
_refine_ls_hydrogen_treatment constr
_refine_ls_matrix_type full
_refine_ls_number_parameters 273
_refine_ls_number_reflns 4433
_refine_ls_number_restraints 0
_refine_ls_restrained_S_all 1.107
_refine_ls_R_factor_all 0.0555
_refine_ls_R_factor_gt 0.0505
_refine_ls_shift/su_max 0.000
_refine_ls_shift/su_mean 0.000
_refine_ls_structure_factor_coef Fsqd
_refine_ls_weighting_details 'calc w=1/[\s^2^(Fo^2^)+(0.0447P)^2^+0.6207P] where P=(Fo^2^+2Fc^2^)/3'
_refine_ls_weighting_scheme calc
_refine_ls_wR_factor_gt 0.1157
_refine_ls_wR_factor_ref 0.1192
_reflns_number_gt 4083
_reflns_number_total 4433
_reflns_threshold_expression >2sigma(I)
_cod_data_source_file ol702614b-file001.cif
_cod_data_source_block shelx1
_cod_depositor_comments
;
The following automatic conversions were performed:

'_exptl_absorpt_correction_type' value 'Numerical' changed to
'numerical' according to
/home/saulius/struct/CIF-dictionaries/cif_core.dic dictionary named
'cif_core.dic' version 2.4.1 from 2010-06-29.

Automatic conversion script
Id: cif_fix_values 1715 2011-07-08 13:25:40Z adriana 
;
_cod_original_cell_volume 968.4(3)
_cod_database_code 1504491

loop_
_symmetry_equiv_pos_as_xyz
'x, y, z'
'-x, -y, -z'

loop_
_atom_site_label
_atom_site_type_symbol
_atom_site_fract_x
_atom_site_fract_y
_atom_site_fract_z
_atom_site_U_iso_or_equiv
_atom_site_adp_type
_atom_site_occupancy
_atom_site_symmetry_multiplicity
_atom_site_calc_flag
_atom_site_refinement_flags
S1 S 0.03947(5) 0.75344(4) 0.06777(4) 0.01930(13) Uani 1 1 d .
O1 O 0.25972(16) 0.61748(13) 0.19785(14) 0.0274(3) Uani 1 1 d .
O2 O 0.42680(15) 0.89701(13) 0.17977(13) 0.0240(3) Uani 1 1 d .
O3 O 0.42235(15) 0.73477(13) 0.32790(12) 0.0227(3) Uani 1 1 d .
O4 O 0.31680(15) 0.98967(13) 0.42446(12) 0.0221(3) Uani 1 1 d .
O5 O 0.00955(16) 1.22543(13) 0.29043(13) 0.0253(3) Uani 1 1 d .
O6 O -0.05847(15) 0.85886(13) 0.03670(12) 0.0231(3) Uani 1 1 d .
O7 O -0.02325(15) 0.62555(13) 0.11303(12) 0.0230(3) Uani 1 1 d .
C1 C 0.1159(2) 0.82143(18) 0.17759(17) 0.0195(4) Uani 1 1 d .
C2 C 0.2317(2) 0.73762(18) 0.21730(17) 0.0201(4) Uani 1 1 d .
C3 C 0.3301(2) 0.81978(18) 0.27568(17) 0.0206(4) Uani 1 1 d .
C4 C 0.5407(2) 0.8231(2) 0.0814(2) 0.0307(5) Uani 1 1 d .
H1 H 0.5885 0.8854 0.0121 0.037 Uiso 1 1 calc R
H2 H 0.4920 0.7533 0.0504 0.037 Uiso 1 1 calc R
H3 H 0.6190 0.7804 0.1149 0.037 Uiso 1 1 calc R
C5 C 0.3454(2) 0.6602(2) 0.43976(19) 0.0288(4) Uani 1 1 d .
H4 H 0.2644 0.6107 0.4250 0.035 Uiso 1 1 calc R
H5 H 0.3001 0.7230 0.5091 0.035 Uiso 1 1 calc R
H6 H 0.4189 0.5961 0.4616 0.035 Uiso 1 1 calc R
C6 C 0.2236(2) 0.91971(18) 0.36947(17) 0.0199(4) Uani 1 1 d .
H7 H 0.1551 0.8619 0.4372 0.024 Uiso 1 1 d .
C7 C 0.2570(2) 1.11086(18) 0.48018(17) 0.0187(4) Uani 1 1 d .
C8 C 0.3142(2) 1.15519(19) 0.57155(17) 0.0222(4) Uani 1 1 d .
H8 H 0.3887 1.1008 0.5965 0.027 Uiso 1 1 calc R
C9 C 0.2611(2) 1.27993(19) 0.62602(17) 0.0227(4) Uani 1 1 d .
H9 H 0.2990 1.3106 0.6891 0.027 Uiso 1 1 calc R
C10 C 0.1528(2) 1.36056(19) 0.58906(17) 0.0229(4) Uani 1 1 d .
H10 H 0.1158 1.4451 0.6280 0.027 Uiso 1 1 calc R
C11 C 0.0992(2) 1.31784(18) 0.49585(17) 0.0213(4) Uani 1 1 d .
H11 H 0.0269 1.3739 0.4696 0.026 Uiso 1 1 calc R
C12 C 0.1509(2) 1.19200(18) 0.43967(16) 0.0185(4) Uani 1 1 d .
C13 C 0.0988(2) 1.14093(18) 0.34037(17) 0.0195(4) Uani 1 1 d .
C14 C 0.0951(3) 1.3245(2) 0.2017(2) 0.0316(5) Uani 1 1 d .
H12 H 0.1580 1.3719 0.2406 0.038 Uiso 1 1 calc R
H13 H 0.0237 1.3900 0.1785 0.038 Uiso 1 1 calc R
H14 H 0.1614 1.2786 0.1261 0.038 Uiso 1 1 calc R
C15 C 0.1329(2) 1.01129(18) 0.30455(17) 0.0192(4) Uani 1 1 d .
C16 C 0.0770(2) 0.95099(18) 0.21394(17) 0.0194(4) Uani 1 1 d .
H15 H 0.0106 1.0041 0.1785 0.023 Uiso 1 1 d .
C17 C 0.2053(2) 0.72470(18) -0.06340(17) 0.0200(4) Uani 1 1 d .
C18 C 0.2739(2) 0.83635(19) -0.13296(19) 0.0255(4) Uani 1 1 d .
H16 H 0.2302 0.9255 -0.1129 0.031 Uiso 1 1 calc R
C19 C 0.4082(2) 0.8133(2) -0.2325(2) 0.0315(5) Uani 1 1 d .
H17 H 0.4572 0.8874 -0.2816 0.038 Uiso 1 1 calc R
C20 C 0.4709(2) 0.6825(2) -0.2604(2) 0.0298(4) Uani 1 1 d .
H18 H 0.5627 0.6679 -0.3287 0.036 Uiso 1 1 calc R
C21 C 0.4015(2) 0.5735(2) -0.19030(19) 0.0280(4) Uani 1 1 d .
H19 H 0.4457 0.4845 -0.2104 0.034 Uiso 1 1 calc R
C22 C 0.2668(2) 0.59352(19) -0.09009(18) 0.0252(4) Uani 1 1 d .
H20 H 0.2183 0.5191 -0.0412 0.030 Uiso 1 1 calc R

loop_
_atom_site_aniso_label
_atom_site_aniso_U_11
_atom_site_aniso_U_22
_atom_site_aniso_U_33
_atom_site_aniso_U_23
_atom_site_aniso_U_13
_atom_site_aniso_U_12
S1 0.0187(2) 0.0193(2) 0.0202(2) -0.00248(16) -0.00626(18) -0.00171(16)
O1 0.0306(8) 0.0180(6) 0.0374(8) -0.0055(6) -0.0160(6) 0.0021(5)
O2 0.0204(7) 0.0233(7) 0.0258(7) -0.0002(5) -0.0036(5) -0.0026(5)
O3 0.0203(7) 0.0219(6) 0.0275(7) -0.0005(5) -0.0105(6) 0.0014(5)
O4 0.0209(7) 0.0204(6) 0.0277(7) -0.0074(5) -0.0114(5) 0.0024(5)
O5 0.0283(7) 0.0206(6) 0.0314(7) -0.0014(5) -0.0162(6) 0.0027(5)
O6 0.0222(7) 0.0230(7) 0.0264(7) -0.0040(5) -0.0109(6) 0.0017(5)
O7 0.0229(7) 0.0209(6) 0.0243(7) -0.0021(5) -0.0052(5) -0.0055(5)
C1 0.0171(9) 0.0202(8) 0.0211(8) -0.0015(7) -0.0060(7) -0.0010(7)
C2 0.0207(9) 0.0187(8) 0.0207(8) -0.0018(7) -0.0061(7) -0.0014(7)
C3 0.0204(9) 0.0189(8) 0.0236(9) -0.0014(7) -0.0082(7) -0.0010(7)
C4 0.0236(10) 0.0364(11) 0.0279(10) -0.0044(9) -0.0025(8) 0.0008(8)
C5 0.0284(11) 0.0278(10) 0.0297(10) 0.0045(8) -0.0100(9) 0.0021(8)
C6 0.0191(9) 0.0202(8) 0.0212(9) -0.0032(7) -0.0071(7) -0.0020(7)
C7 0.0162(8) 0.0183(8) 0.0195(8) -0.0025(7) -0.0024(7) -0.0014(7)
C8 0.0194(9) 0.0255(9) 0.0231(9) -0.0017(7) -0.0089(7) -0.0003(7)
C9 0.0217(9) 0.0265(9) 0.0197(8) -0.0046(7) -0.0056(7) -0.0021(7)
C10 0.0236(9) 0.0227(9) 0.0213(9) -0.0028(7) -0.0052(7) -0.0016(7)
C11 0.0210(9) 0.0198(9) 0.0225(9) -0.0014(7) -0.0065(7) 0.0003(7)
C12 0.0182(9) 0.0199(8) 0.0169(8) -0.0018(6) -0.0046(7) -0.0022(7)
C13 0.0166(9) 0.0205(9) 0.0214(9) -0.0006(7) -0.0062(7) -0.0004(7)
C14 0.0464(13) 0.0241(10) 0.0283(10) 0.0036(8) -0.0178(10) -0.0027(9)
C15 0.0164(9) 0.0205(8) 0.0211(8) -0.0019(7) -0.0060(7) -0.0017(7)
C16 0.0187(9) 0.0199(8) 0.0200(8) -0.0012(7) -0.0066(7) -0.0008(7)
C17 0.0183(9) 0.0225(9) 0.0198(8) -0.0027(7) -0.0068(7) -0.0009(7)
C18 0.0231(10) 0.0214(9) 0.0297(10) 0.0010(8) -0.0052(8) -0.0018(7)
C19 0.0273(11) 0.0286(10) 0.0329(11) 0.0029(8) -0.0012(9) -0.0049(8)
C20 0.0238(10) 0.0322(11) 0.0289(10) -0.0050(8) -0.0012(8) -0.0018(8)
C21 0.0268(10) 0.0241(9) 0.0300(10) -0.0062(8) -0.0045(8) 0.0007(8)
C22 0.0267(10) 0.0224(9) 0.0247(9) -0.0020(7) -0.0053(8) -0.0023(8)

loop_
_atom_type_symbol
_atom_type_description
_atom_type_scat_dispersion_real
_atom_type_scat_dispersion_imag
_atom_type_scat_source
C C 0.0033 0.0016 'International Tables Vol C Tables 4.2.6.8 and 6.1.1.4'
H H 0.0000 0.0000 'International Tables Vol C Tables 4.2.6.8 and 6.1.1.4'
O O 0.0106 0.0060 'International Tables Vol C Tables 4.2.6.8 and 6.1.1.4'
S S 0.1246 0.1234 'International Tables Vol C Tables 4.2.6.8 and 6.1.1.4'

loop_
_geom_angle_atom_site_label_1
_geom_angle_atom_site_label_2
_geom_angle_atom_site_label_3
_geom_angle
O7 S1 O6 118.45(8)
O7 S1 C17 108.52(8)
O6 S1 C17 109.43(8)
O7 S1 C1 110.33(8)
O6 S1 C1 106.96(8)
C17 S1 C1 101.90(8)
C3 O2 C4 116.45(15)
C3 O3 C5 116.59(14)
C7 O4 C6 117.05(14)
C13 O5 C14 113.37(15)
C16 C1 C2 122.04(16)
C16 C1 S1 119.45(14)
C2 C1 S1 118.27(13)
O1 C2 C1 124.51(17)
O1 C2 C3 121.24(16)
C1 C2 C3 113.97(15)
O2 C3 O3 107.61(15)
O2 C3 C6 106.71(14)
O3 C3 C6 113.49(15)
O2 C3 C2 108.38(15)
O3 C3 C2 111.72(14)
C6 C3 C2 108.69(15)
O4 C6 C15 114.16(14)
O4 C6 C3 107.16(14)
C15 C6 C3 110.17(15)
O4 C7 C8 117.65(16)
O4 C7 C12 121.24(16)
C8 C7 C12 120.92(16)
C9 C8 C7 119.21(17)
C8 C9 C10 120.63(17)
C11 C10 C9 120.04(17)
C10 C11 C12 120.31(17)
C7 C12 C11 118.84(16)
C7 C12 C13 118.15(16)
C11 C12 C13 123.00(16)
C15 C13 O5 121.44(16)
C15 C13 C12 120.11(16)
O5 C13 C12 118.38(15)
C13 C15 C16 123.40(17)
C13 C15 C6 119.06(16)
C16 C15 C6 117.35(15)
C1 C16 C15 122.12(17)
C22 C17 C18 122.27(17)
C22 C17 S1 119.30(14)
C18 C17 S1 118.36(14)
C19 C18 C17 118.01(18)
C20 C19 C18 120.35(19)
C21 C20 C19 120.77(19)
C20 C21 C22 120.15(19)
C17 C22 C21 118.47(18)

loop_
_geom_bond_atom_site_label_1
_geom_bond_atom_site_label_2
_geom_bond_distance
S1 O7 1.4354(13)
S1 O6 1.4400(14)
S1 C17 1.7675(19)
S1 C1 1.7729(18)
O1 C2 1.214(2)
O2 C3 1.398(2)
O2 C4 1.441(2)
O3 C3 1.400(2)
O3 C5 1.433(2)
O4 C7 1.373(2)
O4 C6 1.431(2)
O5 C13 1.362(2)
O5 C14 1.451(2)
C1 C16 1.352(2)
C1 C2 1.478(2)
C2 C3 1.559(2)
C3 C6 1.530(2)
C6 C15 1.512(3)
C7 C8 1.388(2)
C7 C12 1.400(2)
C8 C9 1.388(3)
C9 C10 1.392(3)
C10 C11 1.380(3)
C11 C12 1.403(2)
C12 C13 1.463(2)
C13 C15 1.347(2)
C15 C16 1.440(2)
C17 C22 1.387(3)
C17 C18 1.395(3)
C18 C19 1.390(3)
C19 C20 1.388(3)
C20 C21 1.379(3)
C21 C22 1.393(3)
